data_4029580
loop_
_publ_author_name
'England, Dylan B.'
'Padwa, Albert'

_publ_section_title
;
 General access to the vinca and tacaman alkaloids using a
 Rh(II)-catalyzed cyclization/cycloaddition cascade.
;
_journal_issue 7
_journal_name_full 'The Journal of organic chemistry'
_journal_page_first 2792
_journal_page_last 2802
_journal_paper_doi 10.1021/jo8001003
_journal_volume 73
_journal_year 2008
_chemical_formula_moiety 'C23 H26 N2 O5'
_chemical_formula_sum 'C23 H26 N2 O5'
_chemical_formula_weight 410.46
_chemical_name_systematic
; 
 ? 
;
_space_group_IT_number 14
_symmetry_cell_setting monoclinic
_symmetry_space_group_name_Hall '-P 2ybc'
_symmetry_space_group_name_H-M 'P 1 21/c 1'
_atom_sites_solution_hydrogens geom
_atom_sites_solution_primary direct
_atom_sites_solution_secondary difmap
_audit_creation_method SHELXL-97
_cell_angle_alpha 90.00
_cell_angle_beta 97.610(2)
_cell_angle_gamma 90.00
_cell_formula_units_Z 4
_cell_length_a 9.4327(5)
_cell_length_b 13.3127(7)
_cell_length_c 16.3100(9)
_cell_measurement_reflns_used 7078
_cell_measurement_temperature 173(2)
_cell_measurement_theta_max 64.38
_cell_measurement_theta_min 3.32
_cell_volume 2030.08(19)
_computing_cell_refinement 'Bruker SMART'
_computing_data_collection 'Bruker SMART'
_computing_data_reduction 'Bruker SAINT'
_computing_molecular_graphics 'Bruker SHELXTL'
_computing_publication_material 'Bruker SHELXTL'
_computing_structure_refinement 'SHELXL-97 (Sheldrick, 1997)'
_computing_structure_solution 'SHELXS-97 (Sheldrick, 1990)'
_diffrn_ambient_temperature 173(2)
_diffrn_measured_fraction_theta_full 0.923
_diffrn_measured_fraction_theta_max 0.923
_diffrn_measurement_device_type 'CCD area detector'
_diffrn_measurement_method 'phi and omega scans'
_diffrn_radiation_monochromator graphite
_diffrn_radiation_source 'fine-focus sealed tube'
_diffrn_radiation_type CuK\a
_diffrn_radiation_wavelength 1.54178
_diffrn_reflns_av_R_equivalents 0.0172
_diffrn_reflns_av_sigmaI/netI 0.0164
_diffrn_reflns_limit_h_max 11
_diffrn_reflns_limit_h_min -10
_diffrn_reflns_limit_k_max 15
_diffrn_reflns_limit_k_min -13
_diffrn_reflns_limit_l_max 18
_diffrn_reflns_limit_l_min -15
_diffrn_reflns_number 9456
_diffrn_reflns_theta_full 64.82
_diffrn_reflns_theta_max 64.82
_diffrn_reflns_theta_min 4.30
_exptl_absorpt_coefficient_mu 0.778
_exptl_absorpt_correction_T_max 0.8856
_exptl_absorpt_correction_T_min 0.7111
_exptl_absorpt_correction_type multi-scan
_exptl_absorpt_process_details SADABS
_exptl_crystal_colour colourless
_exptl_crystal_density_diffrn 1.343
_exptl_crystal_density_method 'not measured'
_exptl_crystal_description block
_exptl_crystal_F_000 872
_exptl_crystal_size_max 0.47
_exptl_crystal_size_mid 0.23
_exptl_crystal_size_min 0.16
_refine_diff_density_max 0.206
_refine_diff_density_min -0.165
_refine_diff_density_rms 0.029
_refine_ls_extinction_coef 0.0045(3)
_refine_ls_extinction_expression Fc^*^=kFc[1+0.001xFc^2^\l^3^/sin(2\q)]^-1/4^
_refine_ls_extinction_method SHELXL
_refine_ls_goodness_of_fit_ref 1.023
_refine_ls_hydrogen_treatment constr
_refine_ls_matrix_type full
_refine_ls_number_parameters 275
_refine_ls_number_reflns 3167
_refine_ls_number_restraints 0
_refine_ls_restrained_S_all 1.023
_refine_ls_R_factor_all 0.0328
_refine_ls_R_factor_gt 0.0316
_refine_ls_shift/su_max 0.001
_refine_ls_shift/su_mean 0.000
_refine_ls_structure_factor_coef Fsqd
_refine_ls_weighting_details 'calc w=1/[\s^2^(Fo^2^)+(0.0464P)^2^+0.6292P] where P=(Fo^2^+2Fc^2^)/3'
_refine_ls_weighting_scheme calc
_refine_ls_wR_factor_gt 0.0870
_refine_ls_wR_factor_ref 0.0880
_reflns_number_gt 3028
_reflns_number_total 3167
_reflns_threshold_expression >2sigma(I)
_cod_data_source_file jo8001003-file002.cif
_cod_data_source_block de3227s
_cod_depositor_comments
;
The following automatic conversions were performed:

'_symmetry_cell_setting' value 'Monoclinic' changed to 'monoclinic'
according to
/usr/data/users/saulius/automatic-downloads/retrospective/ACS/lib/dictionaries/cif_core.dic
dictionary named 'cif_core.dic' version 2.4.2 from 2011-04-26.

Automatic conversion script
Id: cif_fix_values 2281 2013-09-26 08:29:07Z andrius 
;
_cod_original_sg_symbol_H-M P2(1)/c
_cod_database_code 4029580

loop_
_symmetry_equiv_pos_as_xyz
'x, y, z'
'-x, y+1/2, -z+1/2'
'-x, -y, -z'
'x, -y-1/2, z-1/2'

loop_
_atom_site_label
_atom_site_type_symbol
_atom_site_fract_x
_atom_site_fract_y
_atom_site_fract_z
_atom_site_U_iso_or_equiv
_atom_site_adp_type
_atom_site_occupancy
_atom_site_symmetry_multiplicity
_atom_site_calc_flag
_atom_site_refinement_flags
C1 C 0.12201(13) 0.78695(10) 0.77005(8) 0.0323(3) Uani 1 1 d .
C2 C 0.12573(14) 0.89966(10) 0.75827(8) 0.0341(3) Uani 1 1 d .
H2 H 0.0271 0.9237 0.7559 0.041 Uiso 1 1 calc R
C3 C 0.21239(15) 0.95161(10) 0.83169(8) 0.0350(3) Uani 1 1 d .
H3A H 0.3129 0.9356 0.8326 0.042 Uiso 1 1 calc R
H3B H 0.2015 1.0238 0.8258 0.042 Uiso 1 1 calc R
C4 C 0.16281(14) 0.91823(10) 0.91259(8) 0.0316(3) Uani 1 1 d .
H4 H 0.0597 0.9311 0.9074 0.038 Uiso 1 1 calc R
C5 C 0.18341(14) 0.80440(10) 0.92561(8) 0.0310(3) Uani 1 1 d .
H5 H 0.1162 0.7827 0.9631 0.037 Uiso 1 1 calc R
C6 C 0.16705(15) 0.63905(10) 0.85565(9) 0.0379(3) Uani 1 1 d .
H6A H 0.1209 0.6052 0.8066 0.045 Uiso 1 1 calc R
H6B H 0.1251 0.6147 0.9031 0.045 Uiso 1 1 calc R
C7 C 0.32725(15) 0.61815(10) 0.86701(9) 0.0375(3) Uani 1 1 d .
H7A H 0.3454 0.5484 0.8820 0.045 Uiso 1 1 calc R
H7B H 0.3662 0.6314 0.8159 0.045 Uiso 1 1 calc R
C8 C 0.39585(14) 0.68593(10) 0.93458(8) 0.0330(3) Uani 1 1 d .
C9 C 0.33035(14) 0.76780(9) 0.96192(8) 0.0300(3) Uani 1 1 d .
C10 C 0.54494(14) 0.74984(10) 1.04500(8) 0.0318(3) Uani 1 1 d .
C11 C 0.66821(15) 0.76118(11) 1.10086(9) 0.0382(3) Uani 1 1 d .
H11 H 0.6761 0.8119 1.1404 0.046 Uiso 1 1 calc R
C12 C 0.77943(15) 0.69418(11) 1.09571(10) 0.0439(4) Uani 1 1 d .
H12 H 0.8638 0.7008 1.1319 0.053 Uiso 1 1 calc R
C13 C 0.76725(16) 0.61710(11) 1.03732(10) 0.0457(4) Uani 1 1 d .
H13 H 0.8429 0.5727 1.0357 0.055 Uiso 1 1 calc R
C14 C 0.64440(16) 0.60589(11) 0.98200(9) 0.0410(3) Uani 1 1 d .
H14 H 0.6364 0.5541 0.9434 0.049 Uiso 1 1 calc R
C15 C 0.53217(14) 0.67383(10) 0.98492(8) 0.0333(3) Uani 1 1 d .
C16 C 0.38099(14) 0.87624(10) 1.09113(8) 0.0339(3) Uani 1 1 d .
C17 C 0.24360(14) 0.93949(10) 1.07077(8) 0.0325(3) Uani 1 1 d .
C18 C 0.23329(15) 0.98485(10) 0.98377(8) 0.0342(3) Uani 1 1 d .
H18A H 0.3291 1.0016 0.9729 0.041 Uiso 1 1 calc R
H18B H 0.1798 1.0471 0.9833 0.041 Uiso 1 1 calc R
C19 C 0.25688(14) 1.02168(10) 1.13812(8) 0.0330(3) Uani 1 1 d .
C20 C 0.36135(16) 1.17762(11) 1.18195(9) 0.0401(3) Uani 1 1 d .
H20A H 0.4480 1.2145 1.1758 0.048 Uiso 1 1 calc R
H20B H 0.3717 1.1496 1.2373 0.048 Uiso 1 1 calc R
C21 C 0.23632(18) 1.24823(12) 1.17110(11) 0.0511(4) Uani 1 1 d .
H21A H 0.2138 1.2654 1.1137 0.077 Uiso 1 1 calc R
H21B H 0.2600 1.3081 1.2028 0.077 Uiso 1 1 calc R
H21C H 0.1552 1.2164 1.1899 0.077 Uiso 1 1 calc R
C22 C 0.17491(16) 0.92459(11) 0.67459(9) 0.0419(3) Uani 1 1 d .
H22A H 0.1116 0.8915 0.6311 0.050 Uiso 1 1 calc R
H22B H 0.1662 0.9964 0.6654 0.050 Uiso 1 1 calc R
C23 C 0.32752(18) 0.89322(13) 0.66816(11) 0.0532(4) Uani 1 1 d .
H23A H 0.3924 0.9376 0.7009 0.080 Uiso 1 1 calc R
H23B H 0.3443 0.8965 0.6114 0.080 Uiso 1 1 calc R
H23C H 0.3425 0.8257 0.6881 0.080 Uiso 1 1 calc R
N1 N 0.14713(12) 0.74831(8) 0.84720(7) 0.0337(3) Uani 1 1 d .
N2 N 0.41719(11) 0.80812(8) 1.03270(6) 0.0305(3) Uani 1 1 d .
O1 O 0.09265(11) 0.73086(8) 0.70962(6) 0.0425(3) Uani 1 1 d .
O2 O 0.45750(11) 0.88782(9) 1.15646(7) 0.0506(3) Uani 1 1 d .
O3 O 0.11918(10) 0.88249(7) 1.07631(6) 0.0367(2) Uani 1 1 d .
H3 H 0.1200 0.8622 1.1239 0.055 Uiso 1 1 calc R
O4 O 0.19420(10) 1.01767(7) 1.19781(6) 0.0393(3) Uani 1 1 d .
O5 O 0.34339(10) 1.09601(7) 1.12154(6) 0.0395(3) Uani 1 1 d .

loop_
_atom_site_aniso_label
_atom_site_aniso_U_11
_atom_site_aniso_U_22
_atom_site_aniso_U_33
_atom_site_aniso_U_23
_atom_site_aniso_U_13
_atom_site_aniso_U_12
C1 0.0281(6) 0.0423(7) 0.0258(7) -0.0018(5) 0.0007(5) 0.0023(5)
C2 0.0358(7) 0.0403(7) 0.0256(7) 0.0013(5) 0.0017(6) 0.0064(6)
C3 0.0408(7) 0.0358(7) 0.0280(7) 0.0019(5) 0.0036(6) -0.0005(6)
C4 0.0319(6) 0.0362(7) 0.0262(7) 0.0011(5) 0.0017(5) 0.0006(5)
C5 0.0336(7) 0.0365(7) 0.0223(7) 0.0002(5) 0.0011(5) -0.0044(5)
C6 0.0477(8) 0.0338(7) 0.0307(8) 0.0002(5) -0.0005(6) -0.0091(6)
C7 0.0493(8) 0.0324(7) 0.0302(7) -0.0009(5) 0.0026(6) -0.0012(6)
C8 0.0392(7) 0.0338(7) 0.0259(7) 0.0021(5) 0.0046(6) -0.0025(5)
C9 0.0340(7) 0.0336(7) 0.0219(7) 0.0021(5) 0.0019(5) -0.0043(5)
C10 0.0327(7) 0.0347(7) 0.0279(7) 0.0054(5) 0.0034(5) -0.0009(5)
C11 0.0382(7) 0.0404(8) 0.0345(8) 0.0039(6) -0.0013(6) -0.0019(6)
C12 0.0359(7) 0.0499(9) 0.0437(9) 0.0106(7) -0.0028(6) 0.0019(6)
C13 0.0419(8) 0.0462(9) 0.0490(9) 0.0107(7) 0.0057(7) 0.0109(6)
C14 0.0472(8) 0.0377(8) 0.0387(8) 0.0029(6) 0.0077(7) 0.0054(6)
C15 0.0375(7) 0.0344(7) 0.0281(7) 0.0051(5) 0.0055(6) -0.0007(5)
C16 0.0368(7) 0.0395(7) 0.0244(8) -0.0011(5) 0.0008(6) -0.0023(6)
C17 0.0340(7) 0.0362(7) 0.0273(7) -0.0009(5) 0.0039(6) -0.0024(5)
C18 0.0397(7) 0.0347(7) 0.0278(7) 0.0005(5) 0.0035(6) -0.0010(6)
C19 0.0328(7) 0.0392(7) 0.0266(7) 0.0014(5) 0.0027(6) 0.0018(5)
C20 0.0435(8) 0.0436(8) 0.0338(8) -0.0079(6) 0.0070(6) -0.0085(6)
C21 0.0603(10) 0.0449(9) 0.0501(10) 0.0040(7) 0.0143(8) 0.0016(7)
C22 0.0540(9) 0.0443(8) 0.0274(7) 0.0047(6) 0.0054(6) 0.0058(7)
C23 0.0612(10) 0.0557(10) 0.0467(10) 0.0093(7) 0.0224(8) 0.0077(8)
N1 0.0385(6) 0.0350(6) 0.0257(6) -0.0003(4) -0.0024(5) -0.0042(5)
N2 0.0311(6) 0.0346(6) 0.0250(6) -0.0006(4) 0.0001(5) -0.0008(4)
O1 0.0522(6) 0.0449(6) 0.0283(5) -0.0064(4) -0.0024(4) 0.0040(4)
O2 0.0494(6) 0.0650(7) 0.0333(6) -0.0141(5) -0.0096(5) 0.0124(5)
O3 0.0382(5) 0.0448(6) 0.0268(5) 0.0027(4) 0.0029(4) -0.0063(4)
O4 0.0460(5) 0.0427(6) 0.0311(5) -0.0011(4) 0.0118(4) -0.0005(4)
O5 0.0440(5) 0.0447(6) 0.0313(5) -0.0074(4) 0.0107(4) -0.0092(4)

loop_
_atom_type_symbol
_atom_type_description
_atom_type_scat_dispersion_real
_atom_type_scat_dispersion_imag
_atom_type_scat_source
C C 0.0181 0.0091 'International Tables Vol C Tables 4.2.6.8 and 6.1.1.4'
H H 0.0000 0.0000 'International Tables Vol C Tables 4.2.6.8 and 6.1.1.4'
N N 0.0311 0.0180 'International Tables Vol C Tables 4.2.6.8 and 6.1.1.4'
O O 0.0492 0.0322 'International Tables Vol C Tables 4.2.6.8 and 6.1.1.4'

loop_
_geom_angle_atom_site_label_1
_geom_angle_atom_site_label_2
_geom_angle_atom_site_label_3
_geom_angle
O1 C1 N1 120.32(12)
O1 C1 C2 120.22(12)
N1 C1 C2 119.44(11)
C1 C2 C3 111.67(11)
C1 C2 C22 110.00(11)
C3 C2 C22 114.00(12)
C4 C3 C2 110.73(11)
C3 C4 C5 111.04(11)
C3 C4 C18 109.48(11)
C5 C4 C18 115.41(11)
N1 C5 C9 105.69(10)
N1 C5 C4 111.52(10)
C9 C5 C4 117.59(10)
N1 C6 C7 107.72(11)
C8 C7 C6 107.66(11)
C9 C8 C15 108.28(12)
C9 C8 C7 123.54(12)
C15 C8 C7 128.04(12)
C8 C9 N2 109.26(11)
C8 C9 C5 124.27(12)
N2 C9 C5 126.33(11)
C11 C10 C15 121.62(13)
C11 C10 N2 130.76(12)
C15 C10 N2 107.56(11)
C10 C11 C12 117.69(14)
C11 C12 C13 121.32(14)
C14 C13 C12 120.83(14)
C13 C14 C15 118.83(14)
C14 C15 C10 119.68(13)
C14 C15 C8 132.53(13)
C10 C15 C8 107.77(11)
O2 C16 N2 120.83(13)
O2 C16 C17 120.23(12)
N2 C16 C17 118.91(12)
O3 C17 C18 108.65(10)
O3 C17 C19 109.00(10)
C18 C17 C19 111.63(11)
O3 C17 C16 111.99(11)
C18 C17 C16 111.24(10)
C19 C17 C16 104.29(10)
C17 C18 C4 116.04(11)
O4 C19 O5 125.15(12)
O4 C19 C17 122.76(12)
O5 C19 C17 112.08(10)
O5 C20 C21 111.54(13)
C23 C22 C2 113.80(12)
C1 N1 C6 117.93(11)
C1 N1 C5 127.17(11)
C6 N1 C5 113.92(10)
C16 N2 C10 122.58(11)
C16 N2 C9 129.22(11)
C10 N2 C9 107.03(10)
C19 O5 C20 115.75(10)

loop_
_geom_bond_atom_site_label_1
_geom_bond_atom_site_label_2
_geom_bond_distance
C1 O1 1.2383(16)
C1 N1 1.3510(17)
C1 C2 1.5136(19)
C2 C3 1.5236(19)
C2 C22 1.5349(19)
C3 C4 1.5234(18)
C4 C5 1.5390(18)
C4 C18 1.5401(18)
C5 N1 1.4813(16)
C5 C9 1.5138(18)
C6 N1 1.4708(18)
C6 C7 1.523(2)
C7 C8 1.5029(19)
C8 C9 1.3570(19)
C8 C15 1.4400(19)
C9 N2 1.4287(17)
C10 C11 1.387(2)
C10 C15 1.4026(19)
C10 N2 1.4249(17)
C11 C12 1.388(2)
C12 C13 1.394(2)
C13 C14 1.379(2)
C14 C15 1.398(2)
C16 O2 1.2150(17)
C16 N2 1.3905(17)
C16 C17 1.5443(19)
C17 O3 1.4106(16)
C17 C18 1.5334(18)
C17 C19 1.5437(18)
C19 O4 1.2052(16)
C19 O5 1.3330(16)
C20 O5 1.4615(16)
C20 C21 1.500(2)
C22 C23 1.516(2)

loop_
_geom_hbond_atom_site_label_D
_geom_hbond_atom_site_label_H
_geom_hbond_atom_site_label_A
_geom_hbond_distance_DH
_geom_hbond_distance_HA
_geom_hbond_distance_DA
_geom_hbond_angle_DHA
_geom_hbond_site_symmetry_A
O3 H3 O1 0.82 1.91 2.6854(13) 156.9 4_576

loop_
_geom_torsion_atom_site_label_1
_geom_torsion_atom_site_label_2
_geom_torsion_atom_site_label_3
_geom_torsion_atom_site_label_4
_geom_torsion
O1 C1 C2 C3 -159.80(12)
N1 C1 C2 C3 22.01(16)
O1 C1 C2 C22 -32.17(17)
N1 C1 C2 C22 149.63(12)
C1 C2 C3 C4 -51.19(15)
C22 C2 C3 C4 -176.63(11)
C2 C3 C4 C5 61.17(14)
C2 C3 C4 C18 -170.24(11)
C3 C4 C5 N1 -39.49(14)
C18 C4 C5 N1 -164.82(10)
C3 C4 C5 C9 82.79(14)
C18 C4 C5 C9 -42.54(16)
N1 C6 C7 C8 50.28(14)
C6 C7 C8 C9 -16.42(17)
C6 C7 C8 C15 158.70(13)
C15 C8 C9 N2 -2.98(14)
C7 C8 C9 N2 172.97(11)
C15 C8 C9 C5 -178.97(11)
C7 C8 C9 C5 -3.0(2)
N1 C5 C9 C8 -12.22(16)
C4 C5 C9 C8 -137.44(13)
N1 C5 C9 N2 172.48(11)
C4 C5 C9 N2 47.27(17)
C15 C10 C11 C12 -0.2(2)
N2 C10 C11 C12 -177.12(13)
C10 C11 C12 C13 -1.0(2)
C11 C12 C13 C14 0.8(2)
C12 C13 C14 C15 0.5(2)
C13 C14 C15 C10 -1.7(2)
C13 C14 C15 C8 176.43(14)
C11 C10 C15 C14 1.60(19)
N2 C10 C15 C14 179.11(11)
C11 C10 C15 C8 -176.96(12)
N2 C10 C15 C8 0.55(14)
C9 C8 C15 C14 -176.79(14)
C7 C8 C15 C14 7.5(2)
C9 C8 C15 C10 1.51(14)
C7 C8 C15 C10 -174.21(12)
O2 C16 C17 O3 -106.40(15)
N2 C16 C17 O3 75.29(14)
O2 C16 C17 C18 131.79(14)
N2 C16 C17 C18 -46.52(16)
O2 C16 C17 C19 11.32(17)
N2 C16 C17 C19 -166.99(11)
O3 C17 C18 C4 -36.79(15)
C19 C17 C18 C4 -157.02(11)
C16 C17 C18 C4 86.94(14)
C3 C4 C18 C17 -157.21(11)
C5 C4 C18 C17 -31.08(16)
O3 C17 C19 O4 18.72(17)
C18 C17 C19 O4 138.75(13)
C16 C17 C19 O4 -101.04(14)
O3 C17 C19 O5 -160.71(10)
C18 C17 C19 O5 -40.68(15)
C16 C17 C19 O5 79.53(13)
C1 C2 C22 C23 -64.94(16)
C3 C2 C22 C23 61.38(17)
O1 C1 N1 C6 12.05(18)
C2 C1 N1 C6 -169.76(11)
O1 C1 N1 C5 179.98(12)
C2 C1 N1 C5 -1.83(19)
C7 C6 N1 C1 96.07(13)
C7 C6 N1 C5 -73.43(14)
C9 C5 N1 C1 -118.16(13)
C4 C5 N1 C1 10.73(17)
C9 C5 N1 C6 50.18(13)
C4 C5 N1 C6 179.07(11)
O2 C16 N2 C10 -1.0(2)
C17 C16 N2 C10 177.34(11)
O2 C16 N2 C9 165.00(13)
C17 C16 N2 C9 -16.70(19)
C11 C10 N2 C16 -16.4(2)
C15 C10 N2 C16 166.36(11)
C11 C10 N2 C9 174.90(13)
C15 C10 N2 C9 -2.31(13)
C8 C9 N2 C16 -164.34(12)
C5 C9 N2 C16 11.5(2)
C8 C9 N2 C10 3.32(14)
C5 C9 N2 C10 179.20(11)
O4 C19 O5 C20 0.16(19)
C17 C19 O5 C20 179.58(11)
C21 C20 O5 C19 -78.77(15)
